data_7212263
loop_
_publ_author_name
'Nichol, Gary S.'
'Kumirov, Vlad K.'
'Vardanyan, Ruben'
'Hruby, Victor J.'

_publ_section_title
;
 Proton sharing and transfer in some zwitterionic compounds based on
 4-oxo-4-((1-phenethylpiperidin-4-yl)(phenyl)amino)alcanoic acids
;
_journal_issue 11
_journal_name_full CrystEngComm
_journal_page_first 3651
_journal_paper_doi 10.1039/b923698h
_journal_volume 12
_journal_year 2010
_chemical_formula_moiety '2 C24 H30 N2 O3, 2 H2 O, C H4 O'
_chemical_formula_sum 'C24.5 H34 N2 O4.5'
_chemical_formula_weight 428.53
_chemical_name_systematic
;
?
;
_space_group_IT_number 2
_symmetry_cell_setting triclinic
_symmetry_space_group_name_Hall '-P 1'
_symmetry_space_group_name_H-M 'P -1'
_atom_sites_solution_hydrogens difmap
_atom_sites_solution_primary direct
_atom_sites_solution_secondary difmap
_audit_creation_method SHELXL-97
_cell_angle_alpha 85.655(4)
_cell_angle_beta 78.993(4)
_cell_angle_gamma 76.609(3)
_cell_formula_units_Z 4
_cell_length_a 9.3807(4)
_cell_length_b 14.8290(7)
_cell_length_c 17.4244(9)
_cell_measurement_reflns_used 3927
_cell_measurement_temperature 100(2)
_cell_measurement_theta_max 67.18
_cell_measurement_theta_min 3.07
_cell_volume 2313.31(19)
_computing_cell_refinement 'SAINT (Bruker, 2007)'
_computing_data_collection 'APEX2 (Bruker, 2007)'
_computing_data_reduction SAINT
_computing_molecular_graphics 'ORTEP3 for Windows (Farrugia, 1997)'
_computing_publication_material 'SHELXTL and local programs'
_computing_structure_refinement SHELXTL
_computing_structure_solution 'SHELXTL (Sheldrick, 2008)'
_diffrn_ambient_temperature 100(2)
_diffrn_measured_fraction_theta_full 0.970
_diffrn_measured_fraction_theta_max 0.970
_diffrn_measurement_device_type 'Bruker Kappa APEXII DUO CCD diffractometer'
_diffrn_measurement_method '\f and \w scans'
_diffrn_radiation_monochromator silicon
_diffrn_radiation_source microsource
_diffrn_radiation_type CuK\a
_diffrn_radiation_wavelength 1.54178
_diffrn_reflns_av_R_equivalents 0.0458
_diffrn_reflns_av_sigmaI/netI 0.0460
_diffrn_reflns_limit_h_max 11
_diffrn_reflns_limit_h_min -10
_diffrn_reflns_limit_k_max 17
_diffrn_reflns_limit_k_min -17
_diffrn_reflns_limit_l_max 20
_diffrn_reflns_limit_l_min -20
_diffrn_reflns_number 19578
_diffrn_reflns_theta_full 67.77
_diffrn_reflns_theta_max 67.77
_diffrn_reflns_theta_min 3.06
_exptl_absorpt_coefficient_mu 0.681
_exptl_absorpt_correction_T_max 0.8826
_exptl_absorpt_correction_T_min 0.8285
_exptl_absorpt_correction_type numerical
_exptl_absorpt_process_details 'SADABS 2008/1; Sheldrick, 1996'
_exptl_crystal_colour colourless
_exptl_crystal_density_diffrn 1.230
_exptl_crystal_density_method 'not measured'
_exptl_crystal_description block
_exptl_crystal_F_000 924
_exptl_crystal_size_max 0.29
_exptl_crystal_size_mid 0.24
_exptl_crystal_size_min 0.19
_refine_diff_density_max 0.566
_refine_diff_density_min -0.420
_refine_diff_density_rms 0.053
_refine_ls_extinction_coef 0.0020(3)
_refine_ls_extinction_expression Fc^*^=kFc[1+0.001xFc^2^\l^3^/sin(2\q)]^-1/4^
_refine_ls_extinction_method SHELXL
_refine_ls_goodness_of_fit_ref 1.048
_refine_ls_hydrogen_treatment mixed
_refine_ls_matrix_type full
_refine_ls_number_parameters 581
_refine_ls_number_reflns 8140
_refine_ls_number_restraints 6
_refine_ls_restrained_S_all 1.049
_refine_ls_R_factor_all 0.0696
_refine_ls_R_factor_gt 0.0520
_refine_ls_shift/su_max 0.000
_refine_ls_shift/su_mean 0.000
_refine_ls_structure_factor_coef Fsqd
_refine_ls_weighting_details 'calc w=1/[\s^2^(Fo^2^)+(0.0805P)^2^+0.5370P] where P=(Fo^2^+2Fc^2^)/3'
_refine_ls_weighting_scheme calc
_refine_ls_wR_factor_gt 0.1372
_refine_ls_wR_factor_ref 0.1482
_reflns_number_gt 6194
_reflns_number_total 8140
_reflns_threshold_expression I>2\s(I)
_cod_data_source_file b923698h.txt
_cod_data_source_block 4
_cod_database_code 7212263

loop_
_symmetry_equiv_pos_as_xyz
'x, y, z'
'-x, -y, -z'

loop_
_atom_site_label
_atom_site_type_symbol
_atom_site_fract_x
_atom_site_fract_y
_atom_site_fract_z
_atom_site_U_iso_or_equiv
_atom_site_adp_type
_atom_site_occupancy
_atom_site_symmetry_multiplicity
_atom_site_calc_flag
_atom_site_refinement_flags
O1 O 0.37179(16) 0.40716(10) 0.58158(9) 0.0258(3) Uani 1 1 d .
O2 O 0.07091(19) 0.82892(12) 0.62956(13) 0.0447(5) Uani 1 1 d .
O3 O -0.02360(17) 0.70435(11) 0.66031(10) 0.0310(4) Uani 1 1 d .
N1 N 0.29105(19) 0.44314(12) 0.46640(10) 0.0225(4) Uani 1 1 d .
N2 N 0.2632(2) 0.18487(13) 0.38144(11) 0.0247(4) Uani 1 1 d .
H2N H 0.179(3) 0.222(2) 0.3654(16) 0.038(7) Uiso 1 1 d .
C1 C 0.3174(2) 0.46700(15) 0.53608(12) 0.0213(4) Uani 1 1 d .
C2 C 0.2784(2) 0.56926(14) 0.55494(12) 0.0220(4) Uani 1 1 d .
H2A H 0.1823 0.5989 0.5388 0.026 Uiso 1 1 calc R
H2B H 0.3557 0.5996 0.5243 0.026 Uiso 1 1 calc R
C3 C 0.2667(2) 0.58469(14) 0.64154(12) 0.0238(4) Uani 1 1 d .
H3A H 0.3607 0.5519 0.6585 0.029 Uiso 1 1 calc R
H3B H 0.1852 0.5577 0.6719 0.029 Uiso 1 1 calc R
C4 C 0.2367(2) 0.68734(15) 0.65943(13) 0.0263(5) Uani 1 1 d .
H4A H 0.2479 0.6922 0.7142 0.032 Uiso 1 1 calc R
H4B H 0.3139 0.7149 0.6253 0.032 Uiso 1 1 calc R
C5 C 0.0841(2) 0.74483(15) 0.64856(13) 0.0261(5) Uani 1 1 d .
C6 C 0.2248(2) 0.51265(15) 0.41326(12) 0.0234(4) Uani 1 1 d .
C7 C 0.3037(2) 0.57626(15) 0.37428(13) 0.0258(5) Uani 1 1 d .
H7 H 0.4035 0.5722 0.3804 0.031 Uiso 1 1 calc R
C8 C 0.2364(3) 0.64567(16) 0.32641(13) 0.0288(5) Uani 1 1 d .
H8 H 0.2895 0.6901 0.3009 0.035 Uiso 1 1 calc R
C9 C 0.0914(2) 0.65077(16) 0.31546(13) 0.0285(5) Uani 1 1 d .
H9 H 0.0452 0.6988 0.2831 0.034 Uiso 1 1 calc R
C10 C 0.0155(2) 0.58515(15) 0.35222(12) 0.0252(5) Uani 1 1 d .
H10 H -0.0823 0.5872 0.3437 0.030 Uiso 1 1 calc R
C11 C 0.0807(2) 0.51654(15) 0.40128(12) 0.0240(4) Uani 1 1 d .
H11 H 0.0274 0.4722 0.4267 0.029 Uiso 1 1 calc R
C12 C 0.3287(2) 0.34294(15) 0.44855(13) 0.0247(5) Uani 1 1 d .
H12 H 0.4240 0.3141 0.4672 0.030 Uiso 1 1 calc R
C13 C 0.3549(2) 0.32951(15) 0.36100(13) 0.0250(5) Uani 1 1 d .
H13A H 0.4392 0.3570 0.3351 0.030 Uiso 1 1 calc R
H13B H 0.2652 0.3624 0.3400 0.030 Uiso 1 1 calc R
C14 C 0.3892(2) 0.22732(15) 0.34222(14) 0.0279(5) Uani 1 1 d .
H14A H 0.4045 0.2208 0.2849 0.033 Uiso 1 1 calc R
H14B H 0.4819 0.1947 0.3605 0.033 Uiso 1 1 calc R
C15 C 0.2442(3) 0.19086(15) 0.46796(13) 0.0287(5) Uani 1 1 d .
H15A H 0.3365 0.1567 0.4859 0.034 Uiso 1 1 calc R
H15B H 0.1619 0.1616 0.4937 0.034 Uiso 1 1 calc R
C16 C 0.2098(2) 0.29208(15) 0.49116(13) 0.0274(5) Uani 1 1 d .
H16A H 0.2040 0.2944 0.5483 0.033 Uiso 1 1 calc R
H16B H 0.1116 0.3241 0.4787 0.033 Uiso 1 1 calc R
C17 C 0.2808(2) 0.08731(15) 0.35739(14) 0.0281(5) Uani 1 1 d .
H17A H 0.1969 0.0615 0.3865 0.034 Uiso 1 1 calc R
H17B H 0.3744 0.0484 0.3706 0.034 Uiso 1 1 calc R
C18 C 0.2840(3) 0.08485(16) 0.26987(14) 0.0314(5) Uani 1 1 d .
H18A H 0.2092 0.1386 0.2544 0.038 Uiso 1 1 calc R
H18B H 0.3832 0.0919 0.2417 0.038 Uiso 1 1 calc R
C19 C 0.2532(2) -0.00283(15) 0.24419(13) 0.0262(5) Uani 1 1 d .
C20 C 0.1086(3) -0.01623(17) 0.25596(15) 0.0327(5) Uani 1 1 d .
H20 H 0.0295 0.0279 0.2840 0.039 Uiso 1 1 calc R
C21 C 0.0786(3) -0.09287(18) 0.22739(15) 0.0359(6) Uani 1 1 d .
H21 H -0.0208 -0.1011 0.2359 0.043 Uiso 1 1 calc R
C22 C 0.1933(3) -0.15798(16) 0.18622(14) 0.0327(5) Uani 1 1 d .
H22 H 0.1725 -0.2102 0.1658 0.039 Uiso 1 1 calc R
C23 C 0.3377(3) -0.14625(16) 0.17529(14) 0.0312(5) Uani 1 1 d .
H23 H 0.4166 -0.1908 0.1476 0.037 Uiso 1 1 calc R
C24 C 0.3677(2) -0.06962(16) 0.20454(13) 0.0277(5) Uani 1 1 d .
H24 H 0.4676 -0.0626 0.1975 0.033 Uiso 1 1 calc R
O51 O -0.26782(16) 0.43003(10) 0.15797(9) 0.0275(3) Uani 1 1 d .
O52 O -0.2179(2) 0.83869(13) 0.18450(11) 0.0422(4) Uani 1 1 d .
O53 O -0.28302(17) 0.76125(10) 0.09664(9) 0.0274(3) Uani 1 1 d .
N51 N -0.01688(19) 0.40882(12) 0.12850(10) 0.0231(4) Uani 1 1 d .
N52 N 0.13591(19) 0.15080(12) 0.01044(10) 0.0224(4) Uani 1 1 d .
H52N H 0.204(4) 0.187(2) -0.0368(19) 0.054(9) Uiso 1 1 d .
C51 C -0.1567(2) 0.46157(15) 0.15362(12) 0.0230(4) Uani 1 1 d .
C52 C -0.1660(2) 0.56047(15) 0.17461(13) 0.0243(4) Uani 1 1 d .
H52A H -0.1220 0.5937 0.1279 0.029 Uiso 1 1 calc R
H52B H -0.1058 0.5593 0.2157 0.029 Uiso 1 1 calc R
C53 C -0.3243(2) 0.61384(15) 0.20366(13) 0.0270(5) Uani 1 1 d .
H53A H -0.3718 0.5784 0.2477 0.032 Uiso 1 1 calc R
H53B H -0.3827 0.6205 0.1611 0.032 Uiso 1 1 calc R
C54 C -0.3267(2) 0.70985(15) 0.23066(13) 0.0274(5) Uani 1 1 d .
H54A H -0.4304 0.7393 0.2538 0.033 Uiso 1 1 calc R
H54B H -0.2661 0.7024 0.2724 0.033 Uiso 1 1 calc R
C55 C -0.2687(2) 0.77466(15) 0.16662(13) 0.0272(5) Uani 1 1 d .
C56 C 0.1152(2) 0.44484(14) 0.12355(13) 0.0235(4) Uani 1 1 d .
C57 C 0.1784(2) 0.44200(15) 0.18957(13) 0.0263(5) Uani 1 1 d .
H57 H 0.1344 0.4176 0.2380 0.032 Uiso 1 1 calc R
C58 C 0.3067(3) 0.47511(16) 0.18433(14) 0.0300(5) Uani 1 1 d .
H58 H 0.3507 0.4733 0.2294 0.036 Uiso 1 1 calc R
C59 C 0.3715(2) 0.51098(16) 0.11370(14) 0.0296(5) Uani 1 1 d .
H59 H 0.4589 0.5340 0.1106 0.036 Uiso 1 1 calc R
C60 C 0.3079(2) 0.51299(15) 0.04766(14) 0.0292(5) Uani 1 1 d .
H60 H 0.3523 0.5370 -0.0008 0.035 Uiso 1 1 calc R
C61 C 0.1796(2) 0.48002(15) 0.05243(13) 0.0267(5) Uani 1 1 d .
H61 H 0.1360 0.4814 0.0073 0.032 Uiso 1 1 calc R
C62 C -0.0001(2) 0.31053(14) 0.11004(12) 0.0231(4) Uani 1 1 d .
H62 H -0.0673 0.2825 0.1518 0.028 Uiso 1 1 calc R
C63 C 0.1589(2) 0.25552(14) 0.10912(13) 0.0253(5) Uani 1 1 d .
H63A H 0.2282 0.2846 0.0704 0.030 Uiso 1 1 calc R
H63B H 0.1855 0.2570 0.1613 0.030 Uiso 1 1 calc R
C64 C 0.1760(2) 0.15534(15) 0.08829(13) 0.0260(5) Uani 1 1 d .
H64A H 0.2803 0.1213 0.0877 0.031 Uiso 1 1 calc R
H64B H 0.1108 0.1252 0.1285 0.031 Uiso 1 1 calc R
C65 C -0.0222(2) 0.20075(15) 0.01143(13) 0.0249(5) Uani 1 1 d .
H65A H -0.0888 0.1703 0.0506 0.030 Uiso 1 1 calc R
H65B H -0.0486 0.1976 -0.0405 0.030 Uiso 1 1 calc R
C66 C -0.0447(2) 0.30184(15) 0.03156(13) 0.0241(4) Uani 1 1 d .
H66A H -0.1506 0.3331 0.0336 0.029 Uiso 1 1 calc R
H66B H 0.0158 0.3334 -0.0100 0.029 Uiso 1 1 calc R
C67 C 0.1601(2) 0.05366(14) -0.01357(13) 0.0252(5) Uani 1 1 d .
H67A H 0.1147 0.0533 -0.0603 0.030 Uiso 1 1 calc R
H67B H 0.1094 0.0179 0.0290 0.030 Uiso 1 1 calc R
C68 C 0.3254(2) 0.00631(15) -0.03219(13) 0.0254(5) Uani 1 1 d .
H68A H 0.3810 0.0495 -0.0640 0.030 Uiso 1 1 calc R
H68B H 0.3648 -0.0088 0.0172 0.030 Uiso 1 1 calc R
C69 C 0.3496(2) -0.08145(15) -0.07619(13) 0.0248(5) Uani 1 1 d .
C70 C 0.4172(2) -0.16695(16) -0.04542(14) 0.0282(5) Uani 1 1 d .
H70 H 0.4509 -0.1698 0.0030 0.034 Uiso 1 1 calc R
C71 C 0.4355(2) -0.24801(16) -0.08503(15) 0.0312(5) Uani 1 1 d .
H71 H 0.4823 -0.3057 -0.0638 0.037 Uiso 1 1 calc R
C72 C 0.3859(2) -0.24486(16) -0.15528(14) 0.0307(5) Uani 1 1 d .
H72 H 0.3970 -0.3003 -0.1819 0.037 Uiso 1 1 calc R
C73 C 0.3199(2) -0.16007(16) -0.18659(14) 0.0299(5) Uani 1 1 d .
H73 H 0.2858 -0.1574 -0.2348 0.036 Uiso 1 1 calc R
C74 C 0.3036(2) -0.07901(16) -0.14738(13) 0.0275(5) Uani 1 1 d .
H74 H 0.2602 -0.0211 -0.1698 0.033 Uiso 1 1 calc R
O4 O 0.4332(2) 0.87427(15) 0.44850(13) 0.0562(5) Uani 1 1 d .
H4O H 0.5038 0.8816 0.4127 0.067 Uiso 1 1 calc R
C75 C 0.3539(4) 0.8161(2) 0.42325(19) 0.0523(7) Uani 1 1 d .
H75A H 0.2672 0.8112 0.4635 0.078 Uiso 1 1 calc R
H75B H 0.4187 0.7544 0.4140 0.078 Uiso 1 1 calc R
H75C H 0.3205 0.8421 0.3746 0.078 Uiso 1 1 calc R
O5 O 0.2984(3) 0.92345(17) 0.60162(15) 0.0595(6) Uani 1 1 d D
H51O H 0.223(3) 0.898(2) 0.6145(18) 0.071 Uiso 1 1 d D
H52O H 0.329(4) 0.907(3) 0.5536(9) 0.071 Uiso 1 1 d D
O6 O 0.6754(4) 0.9114(2) 0.34158(16) 0.0839(9) Uani 1 1 d D
H61O H 0.705(5) 0.958(2) 0.355(2) 0.101 Uiso 1 1 d D
H62O H 0.705(5) 0.900(3) 0.2941(9) 0.101 Uiso 1 1 d D

loop_
_atom_site_aniso_label
_atom_site_aniso_U_11
_atom_site_aniso_U_22
_atom_site_aniso_U_33
_atom_site_aniso_U_23
_atom_site_aniso_U_13
_atom_site_aniso_U_12
O1 0.0247(8) 0.0253(8) 0.0287(8) -0.0026(6) -0.0088(6) -0.0045(6)
O2 0.0279(9) 0.0263(9) 0.0786(14) 0.0007(9) -0.0071(9) -0.0062(7)
O3 0.0220(8) 0.0302(8) 0.0425(9) -0.0014(7) -0.0080(7) -0.0075(6)
N1 0.0204(9) 0.0237(9) 0.0244(9) -0.0051(7) -0.0064(7) -0.0037(7)
N2 0.0211(9) 0.0231(9) 0.0307(10) -0.0061(7) -0.0065(8) -0.0032(7)
C1 0.0148(9) 0.0271(11) 0.0230(10) -0.0044(8) -0.0020(8) -0.0064(8)
C2 0.0207(10) 0.0226(10) 0.0237(11) -0.0033(8) -0.0049(8) -0.0053(8)
C3 0.0206(10) 0.0243(11) 0.0272(11) -0.0052(8) -0.0059(8) -0.0037(8)
C4 0.0230(11) 0.0286(12) 0.0295(11) -0.0073(9) -0.0060(9) -0.0072(9)
C5 0.0221(11) 0.0278(12) 0.0288(11) -0.0084(9) -0.0015(9) -0.0066(9)
C6 0.0223(10) 0.0276(11) 0.0210(10) -0.0059(8) -0.0038(8) -0.0052(8)
C7 0.0207(10) 0.0305(12) 0.0272(11) -0.0058(9) -0.0044(8) -0.0056(9)
C8 0.0297(12) 0.0313(12) 0.0275(11) -0.0019(9) -0.0047(9) -0.0108(9)
C9 0.0290(12) 0.0304(12) 0.0260(11) -0.0028(9) -0.0068(9) -0.0042(9)
C10 0.0198(10) 0.0319(12) 0.0242(11) -0.0060(9) -0.0041(8) -0.0046(9)
C11 0.0214(10) 0.0271(11) 0.0233(10) -0.0054(8) -0.0025(8) -0.0048(8)
C12 0.0203(10) 0.0224(11) 0.0318(12) -0.0067(9) -0.0074(9) -0.0011(8)
C13 0.0198(10) 0.0272(11) 0.0288(11) -0.0072(9) -0.0028(8) -0.0059(8)
C14 0.0201(10) 0.0297(12) 0.0346(12) -0.0102(9) -0.0031(9) -0.0058(9)
C15 0.0329(12) 0.0253(12) 0.0292(12) -0.0040(9) -0.0080(9) -0.0061(9)
C16 0.0284(11) 0.0254(11) 0.0294(11) -0.0055(9) -0.0057(9) -0.0058(9)
C17 0.0264(11) 0.0235(11) 0.0354(12) -0.0066(9) -0.0089(9) -0.0029(9)
C18 0.0340(12) 0.0291(12) 0.0325(12) -0.0055(10) -0.0052(10) -0.0090(10)
C19 0.0267(11) 0.0271(11) 0.0266(11) -0.0027(9) -0.0078(9) -0.0066(9)
C20 0.0266(11) 0.0305(12) 0.0401(13) -0.0038(10) -0.0063(10) -0.0033(9)
C21 0.0279(12) 0.0398(14) 0.0448(14) -0.0014(11) -0.0105(10) -0.0138(10)
C22 0.0429(14) 0.0277(12) 0.0330(12) -0.0009(10) -0.0132(10) -0.0136(10)
C23 0.0365(13) 0.0280(12) 0.0287(12) -0.0038(9) -0.0063(10) -0.0049(9)
C24 0.0241(11) 0.0310(12) 0.0284(11) -0.0016(9) -0.0063(9) -0.0057(9)
O51 0.0231(8) 0.0267(8) 0.0343(8) -0.0048(6) -0.0036(6) -0.0084(6)
O52 0.0549(11) 0.0413(10) 0.0419(10) 0.0018(8) -0.0174(8) -0.0274(9)
O53 0.0284(8) 0.0266(8) 0.0284(8) -0.0032(6) -0.0030(6) -0.0093(6)
N51 0.0210(9) 0.0214(9) 0.0276(9) -0.0043(7) -0.0046(7) -0.0049(7)
N52 0.0193(8) 0.0210(9) 0.0277(9) -0.0056(7) -0.0040(7) -0.0051(7)
C51 0.0246(11) 0.0246(11) 0.0208(10) -0.0014(8) -0.0052(8) -0.0066(9)
C52 0.0230(10) 0.0245(11) 0.0259(11) -0.0029(8) -0.0044(8) -0.0055(8)
C53 0.0244(11) 0.0268(11) 0.0295(11) -0.0017(9) -0.0019(9) -0.0074(9)
C54 0.0242(11) 0.0270(11) 0.0290(11) -0.0057(9) -0.0025(9) -0.0021(9)
C55 0.0242(11) 0.0250(11) 0.0331(12) -0.0043(9) -0.0083(9) -0.0036(9)
C56 0.0198(10) 0.0211(10) 0.0294(11) -0.0054(8) -0.0038(8) -0.0033(8)
C57 0.0271(11) 0.0266(11) 0.0254(11) -0.0042(9) -0.0051(9) -0.0048(9)
C58 0.0286(11) 0.0314(12) 0.0327(12) -0.0089(10) -0.0098(10) -0.0062(9)
C59 0.0213(11) 0.0287(12) 0.0401(13) -0.0084(10) -0.0047(9) -0.0061(9)
C60 0.0248(11) 0.0265(11) 0.0349(12) 0.0003(9) -0.0031(9) -0.0051(9)
C61 0.0240(11) 0.0270(11) 0.0296(11) -0.0023(9) -0.0079(9) -0.0039(9)
C62 0.0232(10) 0.0220(11) 0.0249(11) -0.0033(8) -0.0040(8) -0.0062(8)
C63 0.0261(11) 0.0214(11) 0.0309(11) -0.0058(9) -0.0107(9) -0.0042(8)
C64 0.0273(11) 0.0224(11) 0.0292(11) -0.0030(9) -0.0089(9) -0.0037(8)
C65 0.0206(10) 0.0280(11) 0.0279(11) -0.0054(9) -0.0063(8) -0.0059(8)
C66 0.0197(10) 0.0243(11) 0.0278(11) -0.0039(8) -0.0041(8) -0.0029(8)
C67 0.0230(10) 0.0213(11) 0.0325(12) -0.0050(9) -0.0037(9) -0.0072(8)
C68 0.0218(10) 0.0238(11) 0.0317(12) -0.0053(9) -0.0061(9) -0.0048(8)
C69 0.0166(10) 0.0252(11) 0.0323(12) -0.0038(9) -0.0010(8) -0.0059(8)
C70 0.0244(11) 0.0281(12) 0.0327(12) -0.0033(9) -0.0053(9) -0.0059(9)
C71 0.0244(11) 0.0246(11) 0.0423(13) -0.0027(10) -0.0006(10) -0.0045(9)
C72 0.0227(11) 0.0277(12) 0.0412(13) -0.0102(10) 0.0029(10) -0.0088(9)
C73 0.0242(11) 0.0333(12) 0.0335(12) -0.0078(10) -0.0030(9) -0.0085(9)
C74 0.0237(11) 0.0254(11) 0.0328(12) -0.0029(9) -0.0021(9) -0.0063(9)
O4 0.0494(12) 0.0635(14) 0.0601(13) -0.0037(11) -0.0073(10) -0.0227(10)
C75 0.0611(19) 0.0472(17) 0.0538(18) 0.0019(14) -0.0151(15) -0.0199(14)
O5 0.0494(13) 0.0651(14) 0.0710(15) -0.0004(12) -0.0114(11) -0.0267(11)
O6 0.103(2) 0.096(2) 0.0604(16) -0.0325(15) 0.0147(15) -0.0520(17)

loop_
_atom_type_symbol
_atom_type_description
_atom_type_scat_dispersion_real
_atom_type_scat_dispersion_imag
_atom_type_scat_source
C C 0.0181 0.0091 'International Tables Vol C Tables 4.2.6.8 and 6.1.1.4'
H H 0.0000 0.0000 'International Tables Vol C Tables 4.2.6.8 and 6.1.1.4'
N N 0.0311 0.0180 'International Tables Vol C Tables 4.2.6.8 and 6.1.1.4'
O O 0.0492 0.0322 'International Tables Vol C Tables 4.2.6.8 and 6.1.1.4'

loop_
_geom_angle_atom_site_label_1
_geom_angle_atom_site_label_2
_geom_angle_atom_site_label_3
_geom_angle
C1 N1 C6 121.10(17)
C1 N1 C12 117.75(17)
C6 N1 C12 121.13(17)
H2N N2 C14 105.2(17)
H2N N2 C15 108.0(17)
H2N N2 C17 109.0(17)
C14 N2 C15 109.82(16)
C14 N2 C17 112.63(17)
C15 N2 C17 111.86(17)
O1 C1 N1 120.67(19)
O1 C1 C2 121.28(18)
N1 C1 C2 118.05(18)
C1 C2 H2A 109.1
C1 C2 H2B 109.1
C1 C2 C3 112.65(17)
H2A C2 H2B 107.8
H2A C2 C3 109.1
H2B C2 C3 109.1
C2 C3 H3A 109.1
C2 C3 H3B 109.1
C2 C3 C4 112.44(18)
H3A C3 H3B 107.8
H3A C3 C4 109.1
H3B C3 C4 109.1
C3 C4 H4A 108.4
C3 C4 H4B 108.4
C3 C4 C5 115.53(17)
H4A C4 H4B 107.5
H4A C4 C5 108.4
H4B C4 C5 108.4
O2 C5 O3 123.4(2)
O2 C5 C4 118.88(19)
O3 C5 C4 117.7(2)
N1 C6 C7 120.34(18)
N1 C6 C11 119.94(18)
C7 C6 C11 119.7(2)
C6 C7 H7 120.1
C6 C7 C8 119.9(2)
H7 C7 C8 120.1
C7 C8 H8 119.8
C7 C8 C9 120.5(2)
H8 C8 C9 119.8
C8 C9 H9 120.3
C8 C9 C10 119.3(2)
H9 C9 C10 120.3
C9 C10 H10 119.7
C9 C10 C11 120.6(2)
H10 C10 C11 119.7
C6 C11 C10 119.89(19)
C6 C11 H11 120.1
C10 C11 H11 120.1
N1 C12 H12 107.6
N1 C12 C13 111.15(18)
N1 C12 C16 112.35(17)
H12 C12 C13 107.6
H12 C12 C16 107.6
C13 C12 C16 110.40(17)
C12 C13 H13A 109.3
C12 C13 H13B 109.3
C12 C13 C14 111.58(18)
H13A C13 H13B 108.0
H13A C13 C14 109.3
H13B C13 C14 109.3
N2 C14 C13 109.81(17)
N2 C14 H14A 109.7
N2 C14 H14B 109.7
C13 C14 H14A 109.7
C13 C14 H14B 109.7
H14A C14 H14B 108.2
N2 C15 H15A 109.5
N2 C15 H15B 109.5
N2 C15 C16 110.52(18)
H15A C15 H15B 108.1
H15A C15 C16 109.5
H15B C15 C16 109.5
C12 C16 C15 111.88(18)
C12 C16 H16A 109.2
C12 C16 H16B 109.2
C15 C16 H16A 109.2
C15 C16 H16B 109.2
H16A C16 H16B 107.9
N2 C17 H17A 109.5
N2 C17 H17B 109.5
N2 C17 C18 110.58(18)
H17A C17 H17B 108.1
H17A C17 C18 109.5
H17B C17 C18 109.5
C17 C18 H18A 108.7
C17 C18 H18B 108.7
C17 C18 C19 114.30(19)
H18A C18 H18B 107.6
H18A C18 C19 108.7
H18B C18 C19 108.7
C18 C19 C20 120.7(2)
C18 C19 C24 120.7(2)
C20 C19 C24 118.5(2)
C19 C20 H20 119.6
C19 C20 C21 120.8(2)
H20 C20 C21 119.6
C20 C21 H21 119.9
C20 C21 C22 120.2(2)
H21 C21 C22 119.9
C21 C22 H22 120.2
C21 C22 C23 119.6(2)
H22 C22 C23 120.2
C22 C23 H23 119.9
C22 C23 C24 120.2(2)
H23 C23 C24 119.9
C19 C24 C23 120.7(2)
C19 C24 H24 119.6
C23 C24 H24 119.6
C51 N51 C56 121.83(17)
C51 N51 C62 119.14(17)
C56 N51 C62 118.95(16)
H52N N52 C64 112.0(16)
H52N N52 C65 105.5(16)
H52N N52 C67 106.8(16)
C64 N52 C65 109.76(16)
C64 N52 C67 111.90(17)
C65 N52 C67 110.66(15)
O51 C51 N51 121.20(19)
O51 C51 C52 122.18(19)
N51 C51 C52 116.62(17)
C51 C52 H52A 108.9
C51 C52 H52B 108.9
C51 C52 C53 113.53(17)
H52A C52 H52B 107.7
H52A C52 C53 108.9
H52B C52 C53 108.9
C52 C53 H53A 109.3
C52 C53 H53B 109.3
C52 C53 C54 111.52(17)
H53A C53 H53B 108.0
H53A C53 C54 109.3
H53B C53 C54 109.3
C53 C54 H54A 108.6
C53 C54 H54B 108.6
C53 C54 C55 114.77(18)
H54A C54 H54B 107.6
H54A C54 C55 108.6
H54B C54 C55 108.6
O52 C55 O53 124.2(2)
O52 C55 C54 119.3(2)
O53 C55 C54 116.43(18)
N51 C56 C57 119.45(19)
N51 C56 C61 119.93(19)
C57 C56 C61 120.59(19)
C56 C57 H57 120.3
C56 C57 C58 119.3(2)
H57 C57 C58 120.3
C57 C58 H58 119.7
C57 C58 C59 120.6(2)
H58 C58 C59 119.7
C58 C59 H59 120.1
C58 C59 C60 119.7(2)
H59 C59 C60 120.1
C59 C60 H60 120.0
C59 C60 C61 120.1(2)
H60 C60 C61 120.0
C56 C61 C60 119.7(2)
C56 C61 H61 120.1
C60 C61 H61 120.1
N51 C62 H62 108.1
N51 C62 C63 111.44(16)
N51 C62 C66 111.70(17)
H62 C62 C63 108.1
H62 C62 C66 108.1
C63 C62 C66 109.22(17)
C62 C63 H63A 109.4
C62 C63 H63B 109.4
C62 C63 C64 111.09(17)
H63A C63 H63B 108.0
H63A C63 C64 109.4
H63B C63 C64 109.4
N52 C64 C63 110.69(17)
N52 C64 H64A 109.5
N52 C64 H64B 109.5
C63 C64 H64A 109.5
C63 C64 H64B 109.5
H64A C64 H64B 108.1
N52 C65 H65A 109.5
N52 C65 H65B 109.5
N52 C65 C66 110.56(16)
H65A C65 H65B 108.1
H65A C65 C66 109.5
H65B C65 C66 109.5
C62 C66 C65 111.58(18)
C62 C66 H66A 109.3
C62 C66 H66B 109.3
C65 C66 H66A 109.3
C65 C66 H66B 109.3
H66A C66 H66B 108.0
N52 C67 H67A 109.1
N52 C67 H67B 109.1
N52 C67 C68 112.35(16)
H67A C67 H67B 107.9
H67A C67 C68 109.1
H67B C67 C68 109.1
C67 C68 H68A 109.4
C67 C68 H68B 109.4
C67 C68 C69 111.38(17)
H68A C68 H68B 108.0
H68A C68 C69 109.4
H68B C68 C69 109.4
C68 C69 C70 120.7(2)
C68 C69 C74 120.7(2)
C70 C69 C74 118.6(2)
C69 C70 H70 119.7
C69 C70 C71 120.6(2)
H70 C70 C71 119.7
C70 C71 H71 119.9
C70 C71 C72 120.2(2)
H71 C71 C72 119.9
C71 C72 H72 120.2
C71 C72 C73 119.5(2)
H72 C72 C73 120.2
C72 C73 H73 120.0
C72 C73 C74 120.1(2)
H73 C73 C74 120.0
C69 C74 C73 121.0(2)
C69 C74 H74 119.5
C73 C74 H74 119.5
H4O O4 C75 109.5
O4 C75 H75A 109.5
O4 C75 H75B 109.5
O4 C75 H75C 109.5
H75A C75 H75B 109.5
H75A C75 H75C 109.5
H75B C75 H75C 109.5
H51O O5 H52O 101(2)
H61O O6 H62O 112(2)

loop_
_geom_bond_atom_site_label_1
_geom_bond_atom_site_label_2
_geom_bond_distance
O1 C1 1.231(3)
O2 C5 1.250(3)
O3 C5 1.267(3)
N1 C1 1.371(3)
N1 C6 1.444(3)
N1 C12 1.488(3)
N2 H2N 0.93(3)
N2 C14 1.494(3)
N2 C15 1.491(3)
N2 C17 1.500(3)
C1 C2 1.521(3)
C2 H2A 0.990
C2 H2B 0.990
C2 C3 1.523(3)
C3 H3A 0.990
C3 H3B 0.990
C3 C4 1.528(3)
C4 H4A 0.990
C4 H4B 0.990
C4 C5 1.525(3)
C6 C7 1.390(3)
C6 C11 1.394(3)
C7 H7 0.950
C7 C8 1.387(3)
C8 H8 0.950
C8 C9 1.393(3)
C9 H9 0.950
C9 C10 1.384(3)
C10 H10 0.950
C10 C11 1.386(3)
C11 H11 0.950
C12 H12 1.000
C12 C13 1.519(3)
C12 C16 1.534(3)
C13 H13A 0.990
C13 H13B 0.990
C13 C14 1.522(3)
C14 H14A 0.990
C14 H14B 0.990
C15 H15A 0.990
C15 H15B 0.990
C15 C16 1.529(3)
C16 H16A 0.990
C16 H16B 0.990
C17 H17A 0.990
C17 H17B 0.990
C17 C18 1.522(3)
C18 H18A 0.990
C18 H18B 0.990
C18 C19 1.512(3)
C19 C20 1.390(3)
C19 C24 1.393(3)
C20 H20 0.950
C20 C21 1.381(3)
C21 H21 0.950
C21 C22 1.391(4)
C22 H22 0.950
C22 C23 1.380(3)
C23 H23 0.950
C23 C24 1.386(3)
C24 H24 0.950
O51 C51 1.226(3)
O52 C55 1.240(3)
O53 C55 1.287(3)
N51 C51 1.371(3)
N51 C56 1.444(3)
N51 C62 1.483(3)
N52 H52N 1.13(3)
N52 C64 1.485(3)
N52 C65 1.494(3)
N52 C67 1.485(3)
C51 C52 1.517(3)
C52 H52A 0.990
C52 H52B 0.990
C52 C53 1.522(3)
C53 H53A 0.990
C53 H53B 0.990
C53 C54 1.527(3)
C54 H54A 0.990
C54 H54B 0.990
C54 C55 1.521(3)
C56 C57 1.385(3)
C56 C61 1.391(3)
C57 H57 0.950
C57 C58 1.386(3)
C58 H58 0.950
C58 C59 1.390(3)
C59 H59 0.950
C59 C60 1.389(3)
C60 H60 0.950
C60 C61 1.386(3)
C61 H61 0.950
C62 H62 1.000
C62 C63 1.523(3)
C62 C66 1.527(3)
C63 H63A 0.990
C63 H63B 0.990
C63 C64 1.521(3)
C64 H64A 0.990
C64 H64B 0.990
C65 H65A 0.990
C65 H65B 0.990
C65 C66 1.523(3)
C66 H66A 0.990
C66 H66B 0.990
C67 H67A 0.990
C67 H67B 0.990
C67 C68 1.530(3)
C68 H68A 0.990
C68 H68B 0.990
C68 C69 1.510(3)
C69 C70 1.397(3)
C69 C74 1.385(3)
C70 H70 0.950
C70 C71 1.391(3)
C71 H71 0.950
C71 C72 1.384(4)
C72 H72 0.950
C72 C73 1.388(3)
C73 H73 0.950
C73 C74 1.391(3)
C74 H74 0.950
O4 H4O 0.840
O4 C75 1.403(3)
C75 H75A 0.980
C75 H75B 0.980
C75 H75C 0.980
O5 H51O 0.863(10)
O5 H52O 0.866(10)
O6 H61O 0.855(10)
O6 H62O 0.838(10)

loop_
_geom_hbond_atom_site_label_D
_geom_hbond_atom_site_label_H
_geom_hbond_atom_site_label_A
_geom_hbond_distance_DH
_geom_hbond_distance_HA
_geom_hbond_distance_DA
_geom_hbond_angle_DHA
_geom_hbond_site_symmetry_A
N2 H2N O3 0.93(3) 1.72(3) 2.648(2) 176(3) 2_566
N2 H2N O2 0.93(3) 2.61(3) 3.230(2) 125(2) 2_566
N52 H52N O53 1.13(3) 1.44(3) 2.563(2) 176(3) 2_565
N52 H52N O52 1.13(3) 2.60(3) 3.336(3) 122(2) 2_565
O4 H4O O6 0.84 1.95 2.783(3) 170.6 .
O5 H51O O2 0.863(10) 1.909(12) 2.764(3) 171(3) .
O5 H52O O4 0.866(10) 1.942(11) 2.798(3) 169(3) .
O6 H61O O5 0.855(10) 1.966(17) 2.788(4) 161(4) 2_676
O6 H62O O52 0.838(10) 2.104(14) 2.925(3) 167(4) 1_655

loop_
_geom_torsion_atom_site_label_1
_geom_torsion_atom_site_label_2
_geom_torsion_atom_site_label_3
_geom_torsion_atom_site_label_4
_geom_torsion
C6 N1 C1 O1 178.89(17)
C6 N1 C1 C2 -1.5(3)
C12 N1 C1 O1 0.7(3)
C12 N1 C1 C2 -179.69(17)
O1 C1 C2 C3 -18.2(3)
N1 C1 C2 C3 162.17(17)
C1 C2 C3 C4 176.58(16)
C2 C3 C4 C5 68.0(2)
C3 C4 C5 O2 -150.2(2)
C3 C4 C5 O3 30.5(3)
C1 N1 C6 C7 68.7(3)
C1 N1 C6 C11 -110.9(2)
C12 N1 C6 C7 -113.2(2)
C12 N1 C6 C11 67.3(3)
N1 C6 C7 C8 -176.74(19)
C11 C6 C7 C8 2.8(3)
C6 C7 C8 C9 -1.7(3)
C7 C8 C9 C10 -0.7(3)
C8 C9 C10 C11 1.9(3)
C9 C10 C11 C6 -0.7(3)
N1 C6 C11 C10 177.91(19)
C7 C6 C11 C10 -1.7(3)
C1 N1 C12 C13 -156.57(17)
C1 N1 C12 C16 79.2(2)
C6 N1 C12 C13 25.3(2)
C6 N1 C12 C16 -99.0(2)
N1 C12 C13 C14 -178.38(16)
C16 C12 C13 C14 -53.0(2)
C15 N2 C14 C13 -61.8(2)
C17 N2 C14 C13 172.80(18)
C12 C13 C14 N2 58.7(2)
C14 N2 C15 C16 60.3(2)
C17 N2 C15 C16 -173.89(17)
N2 C15 C16 C12 -55.3(2)
N1 C12 C16 C15 175.99(17)
C13 C12 C16 C15 51.3(2)
C14 N2 C17 C18 -61.5(2)
C15 N2 C17 C18 174.25(18)
N2 C17 C18 C19 -161.85(18)
C17 C18 C19 C20 77.4(3)
C17 C18 C19 C24 -106.1(2)
C18 C19 C20 C21 175.1(2)
C24 C19 C20 C21 -1.6(4)
C19 C20 C21 C22 0.0(4)
C20 C21 C22 C23 1.1(4)
C21 C22 C23 C24 -0.6(4)
C22 C23 C24 C19 -1.0(3)
C18 C19 C24 C23 -174.6(2)
C20 C19 C24 C23 2.0(3)
C56 N51 C51 O51 -179.6(2)
C56 N51 C51 C52 1.1(3)
C62 N51 C51 O51 -3.0(3)
C62 N51 C51 C52 177.67(18)
O51 C51 C52 C53 2.0(3)
N51 C51 C52 C53 -178.71(18)
C51 C52 C53 C54 175.06(18)
C52 C53 C54 C55 63.9(2)
C53 C54 C55 O52 -155.2(2)
C53 C54 C55 O53 28.1(3)
C51 N51 C56 C57 84.6(3)
C51 N51 C56 C61 -96.9(2)
C62 N51 C56 C57 -92.1(2)
C62 N51 C56 C61 86.5(2)
N51 C56 C57 C58 178.86(19)
C61 C56 C57 C58 0.4(3)
C56 C57 C58 C59 0.1(3)
C57 C58 C59 C60 -0.5(3)
C58 C59 C60 C61 0.5(3)
C59 C60 C61 C56 -0.1(3)
N51 C56 C61 C60 -178.9(2)
C57 C56 C61 C60 -0.4(3)
C51 N51 C62 C63 -161.54(18)
C51 N51 C62 C66 76.0(2)
C56 N51 C62 C63 15.2(3)
C56 N51 C62 C66 -107.3(2)
N51 C62 C63 C64 -178.69(17)
C66 C62 C63 C64 -54.8(2)
C65 N52 C64 C63 -60.1(2)
C67 N52 C64 C63 176.63(17)
C62 C63 C64 N52 58.7(2)
C64 N52 C65 C66 59.2(2)
C67 N52 C65 C66 -176.79(17)
N52 C65 C66 C62 -57.1(2)
N51 C62 C66 C65 178.03(16)
C63 C62 C66 C65 54.3(2)
C64 N52 C67 C68 -69.4(2)
C65 N52 C67 C68 167.85(18)
N52 C67 C68 C69 -164.98(18)
C67 C68 C69 C70 -120.4(2)
C67 C68 C69 C74 58.8(3)
C68 C69 C70 C71 178.18(19)
C74 C69 C70 C71 -1.0(3)
C69 C70 C71 C72 -0.5(3)
C70 C71 C72 C73 1.1(3)
C71 C72 C73 C74 -0.1(3)
C68 C69 C74 C73 -177.26(19)
C70 C69 C74 C73 1.9(3)
C72 C73 C74 C69 -1.4(3)
